data_1504215
loop_
_publ_author_name
'Krawczuk, Paul J.'
'Sch\"one, Niklas'
'Baran, Phil S.'

_publ_section_title
;
 A synthesis of the carbon skeleton of maoecrystal V.
;
_journal_issue 21
_journal_name_full 'Organic letters'
_journal_page_first 4774
_journal_page_last 4776
_journal_paper_doi 10.1021/ol901963v
_journal_volume 11
_journal_year 2009
_chemical_absolute_configuration ad
_chemical_formula_sum 'C27 H40 O7 Si'
_chemical_formula_weight 504.68
_chemical_name_common NIS170C5
_chemical_name_systematic
;
 ?
;
_space_group.centring_type C

_space_group_IT_number 5
_space_group.IT_number 5

_symmetry_cell_setting monoclinic
_symmetry_space_group_name_Hall 'C 2y'
_symmetry_space_group_name_H-M 'C 1 2 1'
_atom_sites_solution_hydrogens geom
_atom_sites_solution_primary direct
_atom_sites_solution_secondary difmap
_audit_creation_method SHELXL-97
_cell_angle_alpha 90.00
_cell_angle_beta 129.332(2)
_cell_angle_gamma 90.00
_cell_formula_units_Z 4
_cell_length_a 27.8634(11)
_cell_length_b 7.0120(2)
_cell_length_c 18.3625(7)
_cell_measurement_reflns_used 8258
_cell_measurement_temperature 100(2)
_cell_measurement_theta_max 68.32
_cell_measurement_theta_min 4.82
_cell_volume 2774.98(19)
_computing_cell_refinement 'Bruker SMART'
_computing_data_collection 'Bruker SMART'
_computing_data_reduction 'Bruker SAINT'
_computing_molecular_graphics ORTEP-32
_computing_publication_material WinGX
_computing_structure_refinement SHELXL-97
_computing_structure_solution SIR-2004
_diffrn_ambient_temperature 100(2)
_diffrn_measured_fraction_theta_full 0.979
_diffrn_measured_fraction_theta_max 0.974
_diffrn_measurement_device_type 'CCD area detector'
_diffrn_measurement_method 'phi and omega scans'
_diffrn_radiation_monochromator graphite
_diffrn_radiation_source 'fine-focus sealed tube'
_diffrn_radiation_type CuK\a
_diffrn_radiation_wavelength 1.54178
_diffrn_reflns_av_R_equivalents 0.0321
_diffrn_reflns_av_sigmaI/netI 0.0398
_diffrn_reflns_limit_h_max 33
_diffrn_reflns_limit_h_min -32
_diffrn_reflns_limit_k_max 8
_diffrn_reflns_limit_k_min -8
_diffrn_reflns_limit_l_max 22
_diffrn_reflns_limit_l_min -22
_diffrn_reflns_number 12373
_diffrn_reflns_theta_full 67.00
_diffrn_reflns_theta_max 68.32
_diffrn_reflns_theta_min 4.82
_exptl_absorpt_coefficient_mu 1.089
_exptl_absorpt_correction_T_max 0.9180
_exptl_absorpt_correction_T_min 0.8538
_exptl_absorpt_correction_type multi-scan
_exptl_absorpt_process_details SADABS
_exptl_crystal_colour colorless
_exptl_crystal_density_diffrn 1.208
_exptl_crystal_density_method 'not measured'
_exptl_crystal_description block
_exptl_crystal_F_000 1088
_exptl_crystal_size_max 0.15
_exptl_crystal_size_mid 0.10
_exptl_crystal_size_min 0.08
_refine_diff_density_max 1.872
_refine_diff_density_min -0.452
_refine_diff_density_rms 0.069
_refine_ls_abs_structure_details 'Flack H D (1983), Acta Cryst. A39, 876-881'
_refine_ls_abs_structure_Flack 0.05(5)
_refine_ls_extinction_method none
_refine_ls_goodness_of_fit_ref 1.052
_refine_ls_hydrogen_treatment constr
_refine_ls_matrix_type full
_refine_ls_number_parameters 325
_refine_ls_number_reflns 4725
_refine_ls_number_restraints 1
_refine_ls_restrained_S_all 1.052
_refine_ls_R_factor_all 0.0710
_refine_ls_R_factor_gt 0.0673
_refine_ls_shift/su_max 0.041
_refine_ls_shift/su_mean 0.001
_refine_ls_structure_factor_coef Fsqd
_refine_ls_weighting_details 'calc w=1/[\s^2^(Fo^2^)+(0.1140P)^2^+5.1788P] where P=(Fo^2^+2Fc^2^)/3'
_refine_ls_weighting_scheme calc
_refine_ls_wR_factor_gt 0.1837
_refine_ls_wR_factor_ref 0.1883
_reflns_number_gt 4448
_reflns_number_total 4725
_reflns_threshold_expression >2sigma(I)
_cod_data_source_file ol901963v_si_003.cif
_cod_data_source_block baran44
_cod_depositor_comments
;
The following automatic conversions were performed:

'_symmetry_cell_setting' value 'Monoclinic' changed to 'monoclinic'
according to /home/saulius/struct/CIF-dictionaries/cif_core.dic
dictionary named 'cif_core.dic' version 2.4.2 from 2011-04-26.

Automatic conversion script
Id: cif_fix_values 1715 2011-07-08 13:25:40Z adriana 

The following automatic conversions were performed:

'_space_group.centring_type' value 'C centered' was replaced with the
value 'C' as specified in the replacement file
'/home/antanas/src/cod-tools/trunk/data/replacement-values/replacement_values.lst'.

Automatic conversion script
Id: cif_fix_values 5642 2017-10-24 12:04:52Z antanas 
;
_cod_original_cell_volume 2774.98(17)
_cod_original_sg_symbol_H-M C2
_cod_database_code 1504215

loop_
_symmetry_equiv_pos_as_xyz
'x, y, z'
'-x, y, -z'
'x+1/2, y+1/2, z'
'-x+1/2, y+1/2, -z'

loop_
_atom_site_label
_atom_site_type_symbol
_atom_site_fract_x
_atom_site_fract_y
_atom_site_fract_z
_atom_site_U_iso_or_equiv
_atom_site_adp_type
_atom_site_occupancy
_atom_site_symmetry_multiplicity
_atom_site_calc_flag
_atom_site_refinement_flags
C1 C 1.1128(3) 0.6997(7) 1.0785(3) 0.0569(14) Uani 1 1 d .
C2 C 1.08611(19) 0.7048(5) 0.9750(3) 0.0346(9) Uani 1 1 d .
C3 C 1.13408(17) 0.6730(5) 0.9616(3) 0.0340(8) Uani 1 1 d .
C4 C 1.10578(16) 0.6989(5) 0.8581(3) 0.0281(7) Uani 1 1 d .
C5 C 1.06469(16) 0.8817(5) 0.8204(3) 0.0265(7) Uani 1 1 d .
C6 C 1.00807(17) 0.8991(5) 0.7165(3) 0.0297(8) Uani 1 1 d .
C7 C 0.97746(15) 0.7039(5) 0.6745(2) 0.0244(7) Uani 1 1 d .
H7 H 0.9581 0.6613 0.7027 0.029 Uiso 1 1 calc R
C8 C 1.02374(16) 0.5536(5) 0.6950(3) 0.0266(7) Uani 1 1 d .
H8A H 1.0016 0.4334 0.6625 0.032 Uiso 1 1 calc R
H8B H 1.0451 0.5967 0.6707 0.032 Uiso 1 1 calc R
C9 C 1.07106(16) 0.5183(5) 0.7997(3) 0.0260(7) Uani 1 1 d .
H9A H 1.1018 0.4244 0.8113 0.031 Uiso 1 1 calc R
H9B H 1.0498 0.4614 0.8218 0.031 Uiso 1 1 calc R
C10 C 1.15858(18) 0.7524(5) 0.8551(3) 0.0380(9) Uani 1 1 d .
H10A H 1.1481 0.7028 0.7960 0.046 Uiso 1 1 calc R
H10B H 1.1613 0.8930 0.8543 0.046 Uiso 1 1 calc R
C11 C 1.2402(2) 0.7229(6) 1.0219(4) 0.0537(14) Uani 1 1 d .
C12 C 1.1930(2) 0.8017(6) 1.0292(3) 0.0510(13) Uani 1 1 d .
H12 H 1.1830 0.9366 1.0064 0.061 Uiso 1 1 calc R
C13 C 1.2171(3) 0.7935(8) 1.1293(4) 0.072(2) Uani 1 1 d .
H13A H 1.2117 0.9191 1.1479 0.087 Uiso 1 1 calc R
H13B H 1.2619 0.7623 1.1721 0.087 Uiso 1 1 calc R
C14 C 1.1812(3) 0.6401(9) 1.1371(3) 0.0715(19) Uani 1 1 d .
H14 H 1.2002 0.6179 1.2043 0.086 Uiso 1 1 calc R
C15 C 1.1813(3) 0.4576(7) 1.0920(3) 0.0577(14) Uani 1 1 d .
H15 H 1.1984 0.3417 1.1262 0.069 Uiso 1 1 calc R
C16 C 1.1562(2) 0.4705(5) 1.0027(3) 0.0400(10) Uani 1 1 d .
H16 H 1.1520 0.3646 0.9669 0.048 Uiso 1 1 calc R
C17 C 1.1006(3) 0.8940(9) 1.1030(4) 0.075(2) Uani 1 1 d .
H17A H 1.0585 0.8963 1.0824 0.112 Uiso 1 1 calc R
H17B H 1.1051 0.9955 1.0709 0.112 Uiso 1 1 calc R
H17C H 1.1306 0.9141 1.1712 0.112 Uiso 1 1 calc R
C18 C 1.0857(5) 0.5072(13) 1.1584(6) 0.110(4) Uani 1 1 d .
C19 C 1.0453(6) 0.3437(11) 1.1408(7) 0.137(5) Uani 1 1 d .
H19A H 1.0678 0.2611 1.1964 0.206 Uiso 1 1 calc R
H19B H 1.0341 0.2706 1.0864 0.206 Uiso 1 1 calc R
H19C H 1.0076 0.3919 1.1279 0.206 Uiso 1 1 calc R
C20 C 0.96206(19) 1.0349(6) 0.7075(3) 0.0385(9) Uani 1 1 d .
H20A H 0.9480 0.9815 0.7405 0.058 Uiso 1 1 calc R
H20B H 0.9264 1.0526 0.6408 0.058 Uiso 1 1 calc R
H20C H 0.9822 1.1583 0.7355 0.058 Uiso 1 1 calc R
C21 C 1.0316(2) 0.9861(6) 0.6672(3) 0.0433(10) Uani 1 1 d .
H21A H 1.0507 1.1104 0.6953 0.065 Uiso 1 1 calc R
H21B H 0.9967 1.0023 0.6000 0.065 Uiso 1 1 calc R
H21C H 1.0625 0.9008 0.6750 0.065 Uiso 1 1 calc R
C22 C 0.8535(2) 0.4043(7) 0.5423(4) 0.0492(12) Uani 1 1 d .
H22A H 0.8788 0.3295 0.5326 0.074 Uiso 1 1 calc R
H22B H 0.8105 0.3590 0.4994 0.074 Uiso 1 1 calc R
H22C H 0.8699 0.3894 0.6075 0.074 Uiso 1 1 calc R
C23 C 0.8168(2) 0.7977(10) 0.5532(4) 0.0621(15) Uani 1 1 d .
H23A H 0.8425 0.7983 0.6220 0.093 Uiso 1 1 calc R
H23B H 0.7764 0.7399 0.5255 0.093 Uiso 1 1 calc R
H23C H 0.8106 0.9290 0.5304 0.093 Uiso 1 1 calc R
C24 C 0.8171(2) 0.7069(8) 0.3925(3) 0.0526(12) Uani 1 1 d .
C25 C 0.7484(2) 0.6672(10) 0.3315(3) 0.0653(14) Uani 1 1 d .
H25A H 0.7293 0.7564 0.3477 0.098 Uiso 1 1 calc R
H25B H 0.7418 0.5362 0.3422 0.098 Uiso 1 1 calc R
H25C H 0.7293 0.6833 0.2651 0.098 Uiso 1 1 calc R
C26 C 0.8297(3) 0.9086(9) 0.3778(4) 0.0687(17) Uani 1 1 d .
H26A H 0.8118 0.9249 0.3119 0.103 Uiso 1 1 calc R
H26B H 0.8746 0.9304 0.4188 0.103 Uiso 1 1 calc R
H26C H 0.8108 1.0004 0.3931 0.103 Uiso 1 1 calc R
C27 C 0.8459(4) 0.5660(10) 0.3615(4) 0.078(2) Uani 1 1 d .
H27A H 0.8337 0.4348 0.3614 0.117 Uiso 1 1 calc R
H27B H 0.8912 0.5764 0.4058 0.117 Uiso 1 1 calc R
H27C H 0.8304 0.5999 0.2981 0.117 Uiso 1 1 calc R
O1 O 1.0766(2) 0.5483(5) 1.0778(3) 0.0640(12) Uani 1 1 d .
O2 O 1.1220(3) 0.5920(11) 1.2310(4) 0.144(4) Uani 1 1 d .
O3 O 1.03123(12) 0.7195(4) 0.91114(18) 0.0333(6) Uani 1 1 d .
O4 O 1.08103(12) 1.0183(4) 0.87153(19) 0.0344(6) Uani 1 1 d .
O5 O 0.92959(12) 0.7253(4) 0.57544(17) 0.0289(5) Uani 1 1 d .
O6 O 1.21919(12) 0.6767(4) 0.9352(2) 0.0474(8) Uani 1 1 d .
O7 O 1.29407(13) 0.6955(4) 1.0863(3) 0.0653(12) Uani 1 1 d .
Si1 Si 0.85609(5) 0.65742(16) 0.51869(7) 0.0347(3) Uani 1 1 d .

loop_
_atom_site_aniso_label
_atom_site_aniso_U_11
_atom_site_aniso_U_22
_atom_site_aniso_U_33
_atom_site_aniso_U_23
_atom_site_aniso_U_13
_atom_site_aniso_U_12
C1 0.073(3) 0.048(3) 0.023(2) 0.0056(19) 0.018(2) 0.028(3)
C2 0.039(2) 0.0210(17) 0.0239(18) -0.0008(13) 0.0105(18) 0.0049(15)
C3 0.0269(18) 0.0217(17) 0.0255(18) -0.0021(15) 0.0035(16) 0.0066(15)
C4 0.0204(16) 0.0158(15) 0.0310(19) -0.0018(13) 0.0082(15) -0.0005(12)
C5 0.0218(17) 0.0172(15) 0.031(2) 0.0021(14) 0.0126(16) 0.0000(13)
C6 0.0272(18) 0.0205(16) 0.033(2) 0.0085(14) 0.0151(17) 0.0036(14)
C7 0.0193(15) 0.0264(17) 0.0189(16) 0.0045(13) 0.0080(14) 0.0022(13)
C8 0.0242(17) 0.0230(17) 0.0283(19) 0.0012(13) 0.0147(17) 0.0023(12)
C9 0.0231(17) 0.0146(14) 0.0292(19) -0.0027(13) 0.0114(16) 0.0001(13)
C10 0.0255(19) 0.0220(18) 0.051(3) -0.0030(16) 0.016(2) -0.0006(14)
C11 0.027(2) 0.0176(17) 0.067(3) -0.008(2) 0.006(2) -0.0026(15)
C12 0.029(2) 0.0237(18) 0.044(3) -0.0093(18) -0.004(2) 0.0027(16)
C13 0.046(3) 0.052(3) 0.038(3) -0.022(2) -0.012(2) 0.013(2)
C14 0.070(3) 0.066(3) 0.019(2) -0.001(2) 0.000(2) 0.037(3)
C15 0.056(3) 0.043(3) 0.028(2) 0.0111(19) 0.005(2) 0.024(2)
C16 0.036(2) 0.0241(18) 0.032(2) 0.0020(15) 0.0083(19) 0.0094(15)
C17 0.076(4) 0.068(4) 0.027(2) -0.011(2) 0.008(3) 0.031(3)
C18 0.180(9) 0.122(6) 0.069(5) 0.072(5) 0.098(6) 0.121(7)
C19 0.288(13) 0.082(5) 0.192(9) 0.105(6) 0.223(11) 0.123(7)
C20 0.0278(19) 0.0303(19) 0.035(2) 0.0015(16) 0.0091(18) 0.0086(15)
C21 0.048(2) 0.030(2) 0.047(3) 0.0097(18) 0.028(2) -0.0018(17)
C22 0.031(2) 0.055(3) 0.053(3) 0.023(2) 0.022(2) 0.003(2)
C23 0.039(3) 0.083(4) 0.068(4) -0.017(3) 0.036(3) 0.006(2)
C24 0.046(3) 0.056(3) 0.026(2) 0.008(2) 0.009(2) -0.009(2)
C25 0.040(3) 0.074(4) 0.031(2) 0.002(3) -0.001(2) -0.008(3)
C26 0.065(3) 0.065(3) 0.031(3) 0.023(2) 0.010(3) -0.003(3)
C27 0.122(6) 0.084(4) 0.046(3) -0.013(3) 0.061(4) -0.011(4)
O1 0.107(3) 0.056(2) 0.045(2) 0.0277(17) 0.056(2) 0.045(2)
O2 0.194(7) 0.193(8) 0.048(3) 0.056(4) 0.078(4) 0.137(6)
O3 0.0323(15) 0.0302(13) 0.0241(13) 0.0019(10) 0.0117(13) -0.0008(10)
O4 0.0285(13) 0.0192(12) 0.0382(16) -0.0030(11) 0.0129(13) -0.0007(10)
O5 0.0262(13) 0.0350(13) 0.0212(12) 0.0065(10) 0.0129(11) 0.0057(10)
O6 0.0206(12) 0.0238(14) 0.069(2) -0.0031(13) 0.0149(14) 0.0005(11)
O7 0.0204(15) 0.0267(15) 0.076(2) 0.0043(15) -0.0037(15) 0.0038(11)
Si1 0.0283(5) 0.0410(6) 0.0275(5) 0.0042(4) 0.0142(4) 0.0048(4)

loop_
_atom_type_symbol
_atom_type_description
_atom_type_scat_dispersion_real
_atom_type_scat_dispersion_imag
_atom_type_scat_source
C C 0.0181 0.0091 'International Tables Vol C Tables 4.2.6.8 and 6.1.1.4'
H H 0.0000 0.0000 'International Tables Vol C Tables 4.2.6.8 and 6.1.1.4'
O O 0.0492 0.0322 'International Tables Vol C Tables 4.2.6.8 and 6.1.1.4'
Si Si 0.2541 0.3302 'International Tables Vol C Tables 4.2.6.8 and 6.1.1.4'

loop_
_geom_angle_atom_site_label_1
_geom_angle_atom_site_label_2
_geom_angle_atom_site_label_3
_geom_angle
O1 C1 C17 111.7(5)
O1 C1 C14 110.6(4)
C17 C1 C14 116.1(5)
O1 C1 C2 102.5(4)
C17 C1 C2 108.4(4)
C14 C1 C2 106.5(4)
O3 C2 C3 123.9(3)
O3 C2 C1 121.7(4)
C3 C2 C1 114.2(4)
C2 C3 C4 111.6(3)
C2 C3 C16 100.0(3)
C4 C3 C16 116.5(3)
C2 C3 C12 112.0(3)
C4 C3 C12 111.6(4)
C16 C3 C12 104.4(3)
C3 C4 C9 111.5(3)
C3 C4 C10 108.5(3)
C9 C4 C10 111.4(3)
C3 C4 C5 107.7(3)
C9 C4 C5 114.0(3)
C10 C4 C5 103.4(3)
O4 C5 C6 119.3(3)
O4 C5 C4 119.8(3)
C6 C5 C4 120.5(3)
C20 C6 C5 108.6(3)
C20 C6 C7 110.0(3)
C5 C6 C7 111.2(3)
C20 C6 C21 109.4(3)
C5 C6 C21 106.1(3)
C7 C6 C21 111.4(3)
O5 C7 C8 110.5(3)
O5 C7 C6 108.6(3)
C8 C7 C6 112.3(3)
O5 C7 H7 108.4
C8 C7 H7 108.4
C6 C7 H7 108.4
C9 C8 C7 110.4(3)
C9 C8 H8A 109.6
C7 C8 H8A 109.6
C9 C8 H8B 109.6
C7 C8 H8B 109.6
H8A C8 H8B 108.1
C8 C9 C4 114.1(3)
C8 C9 H9A 108.7
C4 C9 H9A 108.7
C8 C9 H9B 108.7
C4 C9 H9B 108.7
H9A C9 H9B 107.6
O6 C10 C4 113.1(3)
O6 C10 H10A 109.0
C4 C10 H10A 109.0
O6 C10 H10B 109.0
C4 C10 H10B 109.0
H10A C10 H10B 107.8
O7 C11 O6 117.6(5)
O7 C11 C12 126.0(6)
O6 C11 C12 116.3(4)
C13 C12 C11 110.8(4)
C13 C12 C3 112.1(5)
C11 C12 C3 104.7(3)
C13 C12 H12 109.7
C11 C12 H12 109.7
C3 C12 H12 109.7
C12 C13 C14 109.1(4)
C12 C13 H13A 109.9
C14 C13 H13A 109.9
C12 C13 H13B 109.9
C14 C13 H13B 109.9
H13A C13 H13B 108.3
C15 C14 C13 108.1(5)
C15 C14 C1 106.0(4)
C13 C14 C1 109.7(5)
C15 C14 H14 110.9
C13 C14 H14 110.9
C1 C14 H14 110.9
C16 C15 C14 115.8(4)
C16 C15 H15 122.1
C14 C15 H15 122.1
C15 C16 C3 114.0(4)
C15 C16 H16 123.0
C3 C16 H16 123.0
C1 C17 H17A 109.5
C1 C17 H17B 109.5
H17A C17 H17B 109.5
C1 C17 H17C 109.5
H17A C17 H17C 109.5
H17B C17 H17C 109.5
O2 C18 O1 123.0(10)
O2 C18 C19 127.6(6)
O1 C18 C19 109.3(9)
C18 C19 H19A 109.5
C18 C19 H19B 109.5
H19A C19 H19B 109.5
C18 C19 H19C 109.5
H19A C19 H19C 109.5
H19B C19 H19C 109.5
C6 C20 H20A 109.5
C6 C20 H20B 109.5
H20A C20 H20B 109.5
C6 C20 H20C 109.5
H20A C20 H20C 109.5
H20B C20 H20C 109.5
C6 C21 H21A 109.5
C6 C21 H21B 109.5
H21A C21 H21B 109.5
C6 C21 H21C 109.5
H21A C21 H21C 109.5
H21B C21 H21C 109.5
Si1 C22 H22A 109.5
Si1 C22 H22B 109.5
H22A C22 H22B 109.5
Si1 C22 H22C 109.5
H22A C22 H22C 109.5
H22B C22 H22C 109.5
Si1 C23 H23A 109.5
Si1 C23 H23B 109.5
H23A C23 H23B 109.5
Si1 C23 H23C 109.5
H23A C23 H23C 109.5
H23B C23 H23C 109.5
C25 C24 C26 111.4(5)
C25 C24 C27 108.1(5)
C26 C24 C27 106.9(5)
C25 C24 Si1 110.6(4)
C26 C24 Si1 112.1(4)
C27 C24 Si1 107.5(4)
C24 C25 H25A 109.5
C24 C25 H25B 109.5
H25A C25 H25B 109.5
C24 C25 H25C 109.5
H25A C25 H25C 109.5
H25B C25 H25C 109.5
C24 C26 H26A 109.5
C24 C26 H26B 109.5
H26A C26 H26B 109.5
C24 C26 H26C 109.5
H26A C26 H26C 109.5
H26B C26 H26C 109.5
C24 C27 H27A 109.5
C24 C27 H27B 109.5
H27A C27 H27B 109.5
C24 C27 H27C 109.5
H27A C27 H27C 109.5
H27B C27 H27C 109.5
C18 O1 C1 119.5(7)
C7 O5 Si1 123.4(2)
C11 O6 C10 117.5(3)
O5 Si1 C22 110.04(17)
O5 Si1 C23 113.0(2)
C22 Si1 C23 108.1(3)
O5 Si1 C24 103.84(18)
C22 Si1 C24 113.2(2)
C23 Si1 C24 108.7(3)

loop_
_geom_bond_atom_site_label_1
_geom_bond_atom_site_label_2
_geom_bond_distance
C1 O1 1.458(8)
C1 C17 1.538(7)
C1 C14 1.538(8)
C1 C2 1.541(5)
C2 O3 1.205(5)
C2 C3 1.521(6)
C3 C4 1.538(5)
C3 C16 1.541(5)
C3 C12 1.571(5)
C4 C9 1.541(4)
C4 C10 1.553(6)
C4 C5 1.558(4)
C5 O4 1.210(5)
C5 C6 1.525(5)
C6 C20 1.520(5)
C6 C7 1.537(5)
C6 C21 1.541(6)
C7 O5 1.427(4)
C7 C8 1.517(4)
C7 H7 1.0000
C8 C9 1.511(5)
C8 H8A 0.9900
C8 H8B 0.9900
C9 H9A 0.9900
C9 H9B 0.9900
C10 O6 1.466(5)
C10 H10A 0.9900
C10 H10B 0.9900
C11 O7 1.199(6)
C11 O6 1.342(7)
C11 C12 1.508(8)
C12 C13 1.506(8)
C12 H12 1.0000
C13 C14 1.537(10)
C13 H13A 0.9900
C13 H13B 0.9900
C14 C15 1.526(7)
C14 H14 1.0000
C15 C16 1.315(7)
C15 H15 0.9500
C16 H16 0.9500
C17 H17A 0.9800
C17 H17B 0.9800
C17 H17C 0.9800
C18 O2 1.202(13)
C18 O1 1.364(6)
C18 C19 1.491(17)
C19 H19A 0.9800
C19 H19B 0.9800
C19 H19C 0.9800
C20 H20A 0.9800
C20 H20B 0.9800
C20 H20C 0.9800
C21 H21A 0.9800
C21 H21B 0.9800
C21 H21C 0.9800
C22 Si1 1.840(5)
C22 H22A 0.9800
C22 H22B 0.9800
C22 H22C 0.9800
C23 Si1 1.858(5)
C23 H23A 0.9800
C23 H23B 0.9800
C23 H23C 0.9800
C24 C25 1.511(7)
C24 C26 1.522(8)
C24 C27 1.587(9)
C24 Si1 1.865(5)
C25 H25A 0.9800
C25 H25B 0.9800
C25 H25C 0.9800
C26 H26A 0.9800
C26 H26B 0.9800
C26 H26C 0.9800
C27 H27A 0.9800
C27 H27B 0.9800
C27 H27C 0.9800
O5 Si1 1.674(3)
